data_4346708
loop_
_publ_author_name
'An, Haiyan'
'Wang, Lin'
'Hu, Ying'
'Xu, Tieqi'
'Hou, Yujiao'

_publ_section_title
;
 Spontaneous Resolution of Evans-Showell-Type Polyoxometalates in
 Constructing Chiral Inorganic-Organic Hybrid Architectures.
;
_journal_issue 1
_journal_name_full 'Inorganic chemistry'
_journal_page_first 144
_journal_page_last 153
_journal_paper_doi 10.1021/acs.inorgchem.5b01994
_journal_volume 55
_journal_year 2016
_chemical_formula_sum 'C32 H58 Co3 Mo10 N4 O57'
_chemical_formula_weight 2547.01
_space_group_crystal_system triclinic
_space_group_IT_number 1
_space_group_name_Hall 'P 1'
_space_group_name_H-M_alt 'P 1'
_atom_sites_solution_hydrogens geom
_audit_creation_method SHELXL-2014
_cell_angle_alpha 103.299(4)
_cell_angle_beta 94.963(4)
_cell_angle_gamma 104.892(3)
_cell_formula_units_Z 1
_cell_length_a 9.9905(5)
_cell_length_b 13.5089(10)
_cell_length_c 13.5890(12)
_cell_measurement_reflns_used 8046
_cell_measurement_temperature 296(2)
_cell_measurement_theta_max 24.998
_cell_measurement_theta_min 1.559
_cell_volume 1704.0(2)
_computing_structure_refinement 'SHELXL-2014 (Sheldrick, 2014)'
_diffrn_ambient_temperature 296(2)
_diffrn_measured_fraction_theta_full 0.960
_diffrn_measured_fraction_theta_max 0.990
_diffrn_measurement_device_type 'Bruker Smart Apex CCD'
_diffrn_radiation_type MoK\a
_diffrn_radiation_wavelength 0.71073
_diffrn_reflns_av_R_equivalents 0.0152
_diffrn_reflns_av_unetI/netI 0.0350
_diffrn_reflns_Laue_measured_fraction_full 0.960
_diffrn_reflns_Laue_measured_fraction_max 0.990
_diffrn_reflns_limit_h_max 11
_diffrn_reflns_limit_h_min -11
_diffrn_reflns_limit_k_max 16
_diffrn_reflns_limit_k_min -14
_diffrn_reflns_limit_l_max 9
_diffrn_reflns_limit_l_min -16
_diffrn_reflns_number 8046
_diffrn_reflns_point_group_measured_fraction_full 0.552
_diffrn_reflns_point_group_measured_fraction_max 0.569
_diffrn_reflns_theta_full 25.242
_diffrn_reflns_theta_max 24.998
_diffrn_reflns_theta_min 1.559
_exptl_absorpt_coefficient_mu 2.604
_exptl_absorpt_correction_T_max 0.642
_exptl_absorpt_correction_T_min 0.524
_exptl_absorpt_correction_type empirical
_exptl_crystal_colour 'dark green'
_exptl_crystal_density_diffrn 2.482
_exptl_crystal_description block
_exptl_crystal_F_000 1235
_exptl_crystal_size_max 0.26
_exptl_crystal_size_mid 0.21
_exptl_crystal_size_min 0.17
_refine_diff_density_max 1.204
_refine_diff_density_min -0.566
_refine_diff_density_rms 0.106
_refine_ls_abs_structure_details
;
 Classical Flack method preferred over Parsons because s.u. lower.
;
_refine_ls_abs_structure_Flack 0.01(2)
_refine_ls_extinction_method none
_refine_ls_goodness_of_fit_ref 1.039
_refine_ls_hydrogen_treatment constr
_refine_ls_matrix_type full
_refine_ls_number_parameters 955
_refine_ls_number_reflns 6809
_refine_ls_number_restraints 17
_refine_ls_restrained_S_all 1.041
_refine_ls_R_factor_all 0.0289
_refine_ls_R_factor_gt 0.0265
_refine_ls_shift/su_max 0.000
_refine_ls_shift/su_mean 0.000
_refine_ls_structure_factor_coef Fsqd
_refine_ls_weighting_details 'w=1/[\s^2^(Fo^2^)+(0.0336P)^2^+1.4312P] where P=(Fo^2^+2Fc^2^)/3'
_refine_ls_weighting_scheme calc
_refine_ls_wR_factor_gt 0.0637
_refine_ls_wR_factor_ref 0.0657
_reflns_Friedel_coverage 0.150
_reflns_Friedel_fraction_full 0.144
_reflns_Friedel_fraction_max 0.148
_reflns_number_gt 6429
_reflns_number_total 6809
_reflns_threshold_expression 'I > 2\s(I)'
_cod_data_source_file ic5b01994_si_002.cif
_cod_data_source_block 2a
_cod_database_code 4346708
_shelx_space_group_comment
;
The symmetry employed for this shelxl refinement is uniquely defined
by the following loop, which should always be used as a source of
symmetry information in preference to the above space-group names.
They are only intended as comments.
;
_shelxl_version_number 2014-3

loop_
_space_group_symop_operation_xyz
'x, y, z'

loop_
_atom_site_label
_atom_site_type_symbol
_atom_site_fract_x
_atom_site_fract_y
_atom_site_fract_z
_atom_site_U_iso_or_equiv
_atom_site_adp_type
_atom_site_occupancy
_atom_site_site_symmetry_order
_atom_site_calc_flag
_atom_site_refinement_flags_posn
_atom_site_refinement_flags_adp
Mo1 Mo 0.22143(7) 0.99650(6) 0.13590(6) 0.01930(17) Uani 1 1 d . .
Mo2 Mo 0.18634(7) 0.93617(6) -0.11327(6) 0.02406(19) Uani 1 1 d . .
Mo3 Mo 0.01693(7) 0.69197(6) -0.24845(6) 0.02447(18) Uani 1 1 d . .
Mo4 Mo -0.11742(8) 0.51730(6) -0.11922(6) 0.02403(18) Uani 1 1 d . .
Mo5 Mo -0.04370(7) 0.58038(6) 0.12981(6) 0.02044(17) Uani 1 1 d . .
Mo6 Mo -0.20361(7) 0.76231(6) 0.08843(6) 0.01871(17) Uani 1 1 d . .
Mo7 Mo -0.16647(7) 0.80865(6) 0.33546(6) 0.02158(18) Uani 1 1 d . .
Mo8 Mo 0.14735(7) 0.86832(6) 0.46734(6) 0.02193(18) Uani 1 1 d . .
Mo9 Mo 0.42395(7) 0.87067(6) 0.33902(6) 0.02139(18) Uani 1 1 d . .
Mo10 Mo 0.36579(7) 0.79595(6) 0.09143(6) 0.01929(17) Uani 1 1 d . .
Co1 Co 0.06376(11) 0.75596(9) 0.00460(9) 0.0166(2) Uani 1 1 d . .
Co2 Co 0.10601(12) 0.80951(9) 0.21679(9) 0.0162(2) Uani 1 1 d . .
Co3 Co -0.51126(13) 0.65739(11) -0.35099(11) 0.0321(3) Uani 1 1 d . .
O1 O 0.3575(7) 1.0046(6) -0.1022(6) 0.0362(17) Uani 1 1 d . .
O2 O 0.3615(7) 0.6844(5) -0.0012(5) 0.0313(16) Uani 1 1 d . .
O3 O -0.3051(6) 0.7009(5) 0.3239(6) 0.0333(17) Uani 1 1 d . .
O4 O 0.0762(7) 0.5988(6) -0.3269(6) 0.0332(17) Uani 1 1 d . .
O5 O -0.3510(6) 0.6636(5) 0.0805(5) 0.0280(16) Uani 1 1 d . .
O6 O -0.1944(7) 0.9089(6) 0.4257(6) 0.0332(17) Uani 1 1 d . .
O7 O 0.2833(6) 0.9019(5) 0.2118(5) 0.0188(14) Uani 1 1 d . .
O8 O -0.2078(6) 0.8544(5) 0.2147(5) 0.0240(14) Uani 1 1 d . .
O9 O 0.1136(7) 0.9746(5) 0.5468(6) 0.0332(17) Uani 1 1 d . .
O10 O 0.5136(7) 0.8917(6) 0.0892(5) 0.0317(17) Uani 1 1 d . .
O11 O 0.0279(6) 0.8552(5) 0.1115(5) 0.0173(14) Uani 1 1 d . .
O12 O -0.0722(6) 0.7148(5) 0.2082(5) 0.0195(14) Uani 1 1 d . .
O13 O 0.3222(6) 0.9547(5) 0.4305(5) 0.0261(15) Uani 1 1 d . .
O14 O -0.0046(6) 0.8107(5) -0.1040(5) 0.0204(14) Uani 1 1 d . .
O15 O 0.2201(7) 0.8065(5) 0.5447(6) 0.0308(16) Uani 1 1 d . .
O16 O -0.0742(7) 0.7392(6) -0.3278(6) 0.0367(18) Uani 1 1 d . .
O17 O -0.0165(6) 0.5016(5) 0.0026(5) 0.0268(15) Uani 1 1 d . .
O18 O 0.2016(6) 0.7707(5) 0.3254(5) 0.0206(14) Uani 1 1 d . .
O19 O 0.1396(6) 1.0114(5) 0.0131(5) 0.0246(15) Uani 1 1 d . .
O20 O 0.4210(6) 0.7662(5) 0.2162(5) 0.0224(14) Uani 1 1 d . .
O21 O 0.0549(6) 0.9052(5) 0.3264(5) 0.0222(15) Uani 1 1 d . .
O22 O 0.2404(6) 0.8562(5) 0.0143(5) 0.0196(14) Uani 1 1 d . .
O23 O 0.1428(6) 0.7107(5) 0.1097(5) 0.0197(14) Uani 1 1 d . .
O24 O 0.1907(6) 0.8040(5) -0.2042(5) 0.0267(15) Uani 1 1 d . .
O25 O -0.1457(6) 0.6030(5) -0.2093(5) 0.0275(15) Uani 1 1 d . .
O26 O -0.1104(6) 0.6611(5) 0.0098(5) 0.0196(14) Uani 1 1 d . .
O27 O -0.0735(7) 0.4195(5) -0.2020(6) 0.0394(19) Uani 1 1 d . .
O28 O 0.5541(6) 0.9776(5) 0.3341(5) 0.0307(16) Uani 1 1 d . .
O29 O -0.2052(6) 0.5049(5) 0.1391(5) 0.0301(16) Uani 1 1 d . .
O30 O -0.2393(7) 0.8253(6) -0.0021(5) 0.0320(17) Uani 1 1 d . .
O31 O 0.0984(7) 0.9844(6) -0.1945(6) 0.0378(18) Uani 1 1 d . .
O32 O -0.0317(6) 0.7698(5) 0.4218(5) 0.0249(15) Uani 1 1 d . .
O33 O 0.0887(6) 0.6446(5) -0.1060(5) 0.0213(14) Uani 1 1 d . .
O34 O 0.0697(6) 0.5563(5) 0.2172(5) 0.0270(15) Uani 1 1 d . .
O35 O 0.4898(7) 0.8175(6) 0.4264(6) 0.0358(18) Uani 1 1 d . .
O36 O 0.1492(7) 1.0632(5) 0.2308(5) 0.0273(15) Uani 1 1 d . .
O37 O 0.3867(6) 1.0764(5) 0.1442(6) 0.0306(16) Uani 1 1 d . .
O38 O -0.2886(6) 0.4638(5) -0.1080(6) 0.0358(18) Uani 1 1 d . .
O39 O -0.2636(7) 1.2058(7) -0.0076(7) 0.056(2) Uani 1 1 d . .
O40 O -0.1525(7) 1.0875(6) -0.0720(7) 0.052(2) Uani 1 1 d . .
O41 O -0.5642(7) 0.3634(6) -0.6948(7) 0.047(2) Uani 1 1 d . .
O42 O -0.6563(7) 0.4953(6) -0.6456(7) 0.055(2) Uani 1 1 d . .
O43 O -1.5925(10) 0.3140(7) -0.4701(8) 0.067(3) Uani 1 1 d . .
O44 O -1.6870(8) 0.1439(7) -0.5350(7) 0.057(2) Uani 1 1 d . .
O45 O 0.1637(9) 0.3677(10) -0.2045(9) 0.078(3) Uani 1 1 d . .
O46 O 0.0334(14) 0.2066(8) -0.2676(9) 0.081(3) Uani 1 1 d . .
C1 C -0.1554(11) 1.1836(8) -0.0258(9) 0.039(3) Uani 1 1 d . .
C2 C -0.0164(10) 1.2631(8) 0.0038(9) 0.036(3) Uani 1 1 d . .
H2A H -0.0123 1.3344 0.0271 0.043 Uiso 1 1 calc R U
C3 C 0.1011(10) 1.2378(8) -0.0013(8) 0.034(2) Uani 1 1 d . .
H3A H 0.0952 1.1665 -0.0270 0.041 Uiso 1 1 calc R U
C4 C 0.2438(10) 1.3145(8) 0.0311(8) 0.031(2) Uani 1 1 d . .
C5 C 0.2672(10) 1.4221(8) 0.0741(8) 0.036(2) Uani 1 1 d . .
H5A H 0.1916 1.4497 0.0828 0.043 Uiso 1 1 calc R U
C6 C 0.3993(10) 1.4870(9) 0.1034(9) 0.040(3) Uani 1 1 d . .
H6A H 0.4149 1.5590 0.1335 0.048 Uiso 1 1 calc R U
C7 C 0.4941(11) 1.3453(9) 0.0477(9) 0.040(3) Uani 1 1 d . .
H7A H 0.5733 1.3221 0.0389 0.048 Uiso 1 1 calc R U
C8 C 0.3600(9) 1.2740(9) 0.0182(8) 0.036(2) Uani 1 1 d . .
H8A H 0.3476 1.2020 -0.0092 0.043 Uiso 1 1 calc R U
C9 C -0.6727(10) 0.4021(8) -0.6803(8) 0.035(2) Uani 1 1 d . .
C10 C -0.8061(10) 0.3206(8) -0.7134(8) 0.038(3) Uani 1 1 d . .
H10A H -0.8080 0.2497 -0.7358 0.046 Uiso 1 1 calc R U
C11 C -0.9275(9) 0.3468(8) -0.7119(8) 0.032(2) Uani 1 1 d . .
H11A H -0.9220 0.4183 -0.6883 0.038 Uiso 1 1 calc R U
C12 C -1.0669(9) 0.2715(8) -0.7445(8) 0.033(2) Uani 1 1 d . .
C13 C -1.1849(11) 0.3110(9) -0.7408(8) 0.038(2) Uani 1 1 d . .
H13A H -1.1742 0.3835 -0.7185 0.045 Uiso 1 1 calc R U
C14 C -1.3162(11) 0.2394(10) -0.7712(10) 0.047(3) Uani 1 1 d . .
H14A H -1.3950 0.2639 -0.7731 0.057 Uiso 1 1 calc R U
C15 C -1.2238(10) 0.0958(9) -0.8007(10) 0.043(3) Uani 1 1 d . .
H15A H -1.2384 0.0227 -0.8207 0.052 Uiso 1 1 calc R U
C16 C -1.0922(10) 0.1627(8) -0.7740(9) 0.041(3) Uani 1 1 d . .
H16A H -1.0165 0.1345 -0.7755 0.049 Uiso 1 1 calc R U
C17 C -1.5779(11) 0.2267(9) -0.5037(8) 0.037(2) Uani 1 1 d . .
C18 C -1.4420(12) 0.2040(10) -0.5148(9) 0.051(3) Uani 1 1 d . .
H18A H -1.4421 0.1357 -0.5484 0.061 Uiso 1 1 calc R U
C19 C -1.3192(13) 0.2777(11) -0.4786(11) 0.058(3) Uani 1 1 d . .
H19A H -1.3220 0.3457 -0.4467 0.070 Uiso 1 1 calc R U
C20 C -1.1850(12) 0.2618(10) -0.4843(9) 0.045(3) Uani 1 1 d . .
C21 C -1.1632(12) 0.1605(9) -0.5179(9) 0.044(3) Uani 1 1 d . .
H21A H -1.2383 0.0991 -0.5374 0.053 Uiso 1 1 calc R U
C22 C -1.0320(12) 0.1560(11) -0.5208(10) 0.051(3) Uani 1 1 d . .
H22A H -1.0166 0.0901 -0.5439 0.061 Uiso 1 1 calc R U
C23 C -0.9364(18) 0.3385(14) -0.4589(12) 0.077(5) Uani 1 1 d . .
H23A H -0.8587 0.3981 -0.4393 0.092 Uiso 1 1 calc R U
C24 C -1.0640(15) 0.3494(10) -0.4539(10) 0.056(3) Uani 1 1 d . .
H24A H -1.0739 0.4170 -0.4297 0.067 Uiso 1 1 calc R U
C25 C 0.1508(17) 0.270(2) -0.2413(12) 0.079(6) Uani 1 1 d D .
C26 C 0.3012(17) 0.2700(15) -0.2302(16) 0.122(7) Uani 1 1 d D U
H26A H 0.3754 0.3304 -0.2003 0.146 Uiso 1 1 calc R U
C27 C 0.317(2) 0.1782(14) -0.2664(13) 0.087(5) Uani 1 1 d D U
H27A H 0.2363 0.1214 -0.2913 0.104 Uiso 1 1 calc R U
C28 C 0.4589(10) 0.1558(10) -0.2712(8) 0.039(3) Uani 1 1 d . .
C29 C 0.4416(11) 0.0491(10) -0.3125(9) 0.046(3) Uani 1 1 d . .
H29A H 0.3522 0.0016 -0.3291 0.055 Uiso 1 1 calc R U
C30 C 0.5536(14) 0.0143(9) -0.3285(9) 0.051(3) Uani 1 1 d . .
H30A H 0.5404 -0.0572 -0.3591 0.061 Uiso 1 1 calc R U
C31 C 0.7026(11) 0.1815(10) -0.2611(9) 0.047(3) Uani 1 1 d . .
H31A H 0.7933 0.2271 -0.2433 0.056 Uiso 1 1 calc R U
C32 C 0.5962(14) 0.2210(9) -0.2446(10) 0.052(3) Uani 1 1 d . .
H32A H 0.6132 0.2932 -0.2150 0.062 Uiso 1 1 calc R U
N1 N 0.5060(8) 1.4475(7) 0.0890(7) 0.037(2) Uani 1 1 d . .
H1A H 0.5891 1.4906 0.1074 0.045 Uiso 1 1 calc R U
N2 N -1.3314(8) 0.1363(8) -0.7977(7) 0.041(2) Uani 1 1 d . .
H2B H -1.4148 0.0936 -0.8136 0.049 Uiso 1 1 calc R U
N3 N -0.9194(11) 0.2441(12) -0.4912(9) 0.064(3) Uani 1 1 d . .
H3B H -0.8363 0.2376 -0.4937 0.077 Uiso 1 1 calc R U
N4 N 0.6847(10) 0.0799(8) -0.3018(8) 0.047(3) Uani 1 1 d . .
H4A H 0.7557 0.0558 -0.3111 0.057 Uiso 1 1 calc R U
O1W O -0.6737(8) 0.6342(6) -0.4695(6) 0.0422(18) Uani 1 1 d . .
O2W O -0.4458(8) 0.5274(6) -0.4238(7) 0.047(2) Uani 1 1 d . .
O3W O -0.3669(7) 0.7474(6) -0.4243(6) 0.0435(18) Uani 1 1 d . .
O4W O -0.3582(8) 0.6913(6) -0.2255(6) 0.050(2) Uani 1 1 d . .
O5W O -0.5659(7) 0.7892(6) -0.2712(6) 0.0404(18) Uani 1 1 d . .
O6W O -0.6612(7) 0.5515(6) -0.2960(6) 0.0459(19) Uani 1 1 d . .
OW1 O -0.3988(7) 0.9395(6) -0.0974(6) 0.0413(18) Uani 1 1 d . .
OW2 O -0.0453(8) 0.5676(6) 0.4498(7) 0.052(2) Uani 1 1 d . .
OW4 O -0.3320(7) 0.5203(6) -0.6063(7) 0.049(2) Uani 1 1 d . .
OW5 O -0.1421(8) 0.9546(7) -0.3461(7) 0.050(2) Uani 1 1 d . .
OW3 O -0.5293(10) 0.5353(9) -0.1202(7) 0.077(3) Uani 1 1 d . .

loop_
_atom_site_aniso_label
_atom_site_aniso_U_11
_atom_site_aniso_U_22
_atom_site_aniso_U_33
_atom_site_aniso_U_23
_atom_site_aniso_U_13
_atom_site_aniso_U_12
Mo1 0.0154(3) 0.0151(4) 0.0268(4) 0.0046(3) 0.0021(3) 0.0044(3)
Mo2 0.0220(4) 0.0231(4) 0.0281(5) 0.0091(4) 0.0045(3) 0.0059(3)
Mo3 0.0209(4) 0.0277(4) 0.0229(4) 0.0022(3) 0.0014(3) 0.0082(3)
Mo4 0.0223(4) 0.0170(4) 0.0287(5) 0.0004(3) -0.0012(3) 0.0053(3)
Mo5 0.0177(3) 0.0153(4) 0.0283(4) 0.0056(3) 0.0015(3) 0.0055(3)
Mo6 0.0131(3) 0.0176(4) 0.0254(4) 0.0041(3) 0.0008(3) 0.0063(3)
Mo7 0.0155(4) 0.0249(4) 0.0251(4) 0.0062(3) 0.0050(3) 0.0067(3)
Mo8 0.0188(4) 0.0253(4) 0.0219(4) 0.0043(3) 0.0022(3) 0.0088(3)
Mo9 0.0138(3) 0.0241(4) 0.0250(4) 0.0045(3) 0.0001(3) 0.0060(3)
Mo10 0.0132(3) 0.0212(4) 0.0248(4) 0.0051(3) 0.0032(3) 0.0078(3)
Co1 0.0141(5) 0.0141(5) 0.0206(6) 0.0025(4) 0.0007(4) 0.0045(4)
Co2 0.0122(5) 0.0150(6) 0.0203(6) 0.0027(5) 0.0009(4) 0.0045(4)
Co3 0.0255(6) 0.0312(7) 0.0410(8) 0.0086(6) 0.0044(6) 0.0111(6)
O1 0.023(3) 0.039(4) 0.044(4) 0.013(3) 0.010(3) 0.002(3)
O2 0.030(4) 0.032(4) 0.034(4) 0.003(3) 0.006(3) 0.018(3)
O3 0.017(3) 0.033(4) 0.048(5) 0.013(3) 0.002(3) 0.003(3)
O4 0.030(4) 0.032(4) 0.032(4) -0.006(3) 0.005(3) 0.013(3)
O5 0.015(3) 0.025(4) 0.039(4) 0.005(3) 0.002(3) 0.000(3)
O6 0.029(4) 0.043(4) 0.033(4) 0.008(3) 0.010(3) 0.019(3)
O7 0.012(3) 0.019(3) 0.026(3) 0.005(3) 0.000(2) 0.008(3)
O8 0.018(3) 0.022(3) 0.033(4) 0.005(3) 0.006(3) 0.008(3)
O9 0.036(4) 0.031(4) 0.032(4) 0.001(3) 0.006(3) 0.015(3)
O10 0.023(3) 0.032(4) 0.040(4) 0.012(3) 0.009(3) 0.004(3)
O11 0.015(3) 0.015(3) 0.020(3) 0.002(3) 0.002(2) 0.002(3)
O12 0.015(3) 0.019(3) 0.023(3) 0.005(3) 0.004(2) 0.001(3)
O13 0.020(3) 0.026(4) 0.029(4) 0.005(3) 0.001(3) 0.004(3)
O14 0.022(3) 0.019(3) 0.021(3) 0.006(3) 0.000(3) 0.007(3)
O15 0.030(4) 0.033(4) 0.030(4) 0.010(3) 0.000(3) 0.011(3)
O16 0.030(4) 0.052(5) 0.027(4) 0.012(4) 0.000(3) 0.010(3)
O17 0.028(3) 0.016(3) 0.034(4) 0.000(3) 0.001(3) 0.010(3)
O18 0.014(3) 0.020(3) 0.025(4) 0.004(3) 0.001(3) 0.004(3)
O19 0.024(3) 0.021(3) 0.028(4) 0.004(3) -0.002(3) 0.008(3)
O20 0.019(3) 0.023(3) 0.029(4) 0.008(3) 0.004(3) 0.012(3)
O21 0.017(3) 0.025(4) 0.027(4) 0.007(3) 0.006(3) 0.009(3)
O22 0.013(3) 0.020(3) 0.025(3) 0.002(3) 0.004(2) 0.007(3)
O23 0.016(3) 0.019(4) 0.024(3) 0.003(3) 0.005(2) 0.007(3)
O24 0.024(3) 0.030(4) 0.027(4) 0.004(3) 0.004(3) 0.011(3)
O25 0.022(3) 0.028(4) 0.031(4) 0.006(3) -0.002(3) 0.010(3)
O26 0.016(3) 0.012(3) 0.028(4) 0.002(3) -0.003(3) 0.004(3)
O27 0.041(4) 0.023(4) 0.050(5) -0.004(3) 0.002(4) 0.014(3)
O28 0.019(3) 0.029(4) 0.038(4) 0.006(3) 0.005(3) -0.001(3)
O29 0.023(3) 0.022(4) 0.044(4) 0.009(3) 0.008(3) 0.004(3)
O30 0.032(4) 0.038(4) 0.033(4) 0.010(3) 0.004(3) 0.021(3)
O31 0.039(4) 0.043(4) 0.036(4) 0.016(4) 0.002(3) 0.015(3)
O32 0.024(3) 0.022(3) 0.030(4) 0.010(3) 0.002(3) 0.005(3)
O33 0.015(3) 0.025(4) 0.023(3) 0.000(3) 0.002(2) 0.009(3)
O34 0.024(3) 0.027(4) 0.033(4) 0.012(3) -0.002(3) 0.012(3)
O35 0.036(4) 0.046(5) 0.032(4) 0.010(3) 0.004(3) 0.023(3)
O36 0.030(4) 0.021(3) 0.030(4) 0.001(3) 0.004(3) 0.010(3)
O37 0.019(3) 0.025(4) 0.043(4) 0.007(3) -0.002(3) 0.002(3)
O38 0.023(3) 0.027(4) 0.052(5) 0.005(3) 0.004(3) 0.002(3)
O39 0.031(4) 0.057(5) 0.079(7) 0.009(5) 0.008(4) 0.016(4)
O40 0.031(4) 0.042(5) 0.076(6) 0.011(4) 0.002(4) 0.007(4)
O41 0.031(4) 0.038(4) 0.064(6) 0.001(4) 0.006(4) 0.008(3)
O42 0.033(4) 0.037(5) 0.077(6) -0.011(4) 0.001(4) 0.007(4)
O43 0.070(6) 0.039(5) 0.092(8) 0.018(5) 0.023(5) 0.015(5)
O44 0.043(5) 0.055(5) 0.070(6) 0.013(5) 0.005(4) 0.010(4)
O45 0.041(5) 0.101(9) 0.093(8) 0.021(7) 0.024(5) 0.020(6)
O46 0.125(10) 0.067(7) 0.072(8) 0.023(6) 0.032(7) 0.057(7)
C1 0.037(6) 0.032(6) 0.047(7) 0.016(5) 0.002(5) 0.005(5)
C2 0.025(5) 0.024(5) 0.055(7) 0.008(5) 0.001(5) 0.008(4)
C3 0.032(5) 0.024(5) 0.045(6) 0.007(5) 0.009(5) 0.006(4)
C4 0.026(5) 0.030(5) 0.037(6) 0.009(4) 0.002(4) 0.010(4)
C5 0.027(5) 0.031(6) 0.048(7) 0.014(5) 0.000(5) 0.004(4)
C6 0.036(6) 0.033(6) 0.050(7) 0.016(5) 0.010(5) 0.004(5)
C7 0.030(5) 0.048(7) 0.049(7) 0.021(6) 0.013(5) 0.014(5)
C8 0.027(5) 0.040(6) 0.040(6) 0.010(5) 0.001(4) 0.013(5)
C9 0.032(5) 0.037(6) 0.040(6) 0.013(5) 0.002(4) 0.012(5)
C10 0.038(6) 0.022(5) 0.048(7) 0.002(5) 0.012(5) 0.002(4)
C11 0.028(5) 0.037(6) 0.036(6) 0.015(5) 0.008(4) 0.013(4)
C12 0.023(5) 0.029(5) 0.049(7) 0.015(5) 0.002(4) 0.011(4)
C13 0.042(6) 0.041(6) 0.039(6) 0.010(5) 0.007(5) 0.028(5)
C14 0.026(6) 0.063(8) 0.069(8) 0.032(7) 0.013(5) 0.025(6)
C15 0.029(5) 0.027(6) 0.069(8) 0.012(5) 0.004(5) 0.002(5)
C16 0.030(5) 0.036(6) 0.061(8) 0.010(5) -0.001(5) 0.019(5)
C17 0.035(6) 0.038(6) 0.038(6) 0.011(5) 0.006(5) 0.008(5)
C18 0.057(7) 0.050(7) 0.046(7) 0.008(6) 0.007(6) 0.021(6)
C19 0.056(8) 0.049(8) 0.064(9) 0.014(7) 0.002(6) 0.010(6)
C20 0.042(6) 0.059(8) 0.042(7) 0.025(6) 0.013(5) 0.019(6)
C21 0.046(6) 0.038(6) 0.044(7) 0.010(5) 0.005(5) 0.006(5)
C22 0.047(7) 0.058(8) 0.051(8) 0.014(6) 0.009(6) 0.019(6)
C23 0.070(10) 0.072(11) 0.069(11) 0.021(9) 0.002(8) -0.013(9)
C24 0.074(9) 0.041(7) 0.044(8) 0.003(6) 0.006(7) 0.010(7)
C25 0.074(10) 0.151(19) 0.052(10) 0.050(11) 0.024(8) 0.078(13)
C26 0.129(9) 0.123(9) 0.117(9) 0.038(6) 0.018(5) 0.035(6)
C27 0.100(7) 0.089(7) 0.079(7) 0.030(5) 0.015(5) 0.031(5)
C28 0.031(5) 0.057(7) 0.035(6) 0.021(5) 0.009(4) 0.012(5)
C29 0.029(6) 0.052(7) 0.039(7) 0.002(6) -0.004(5) -0.007(5)
C30 0.079(9) 0.023(6) 0.044(7) 0.003(5) 0.013(6) 0.006(6)
C31 0.029(6) 0.054(8) 0.043(7) 0.011(6) -0.006(5) -0.008(6)
C32 0.069(8) 0.033(7) 0.049(8) 0.004(6) 0.008(6) 0.012(6)
N1 0.020(4) 0.041(5) 0.043(5) 0.007(4) 0.004(4) -0.003(4)
N2 0.018(4) 0.044(6) 0.054(6) 0.012(5) 0.003(4) 0.002(4)
N3 0.034(5) 0.115(11) 0.050(7) 0.043(7) 0.008(5) 0.012(7)
N4 0.039(5) 0.067(7) 0.051(6) 0.025(5) 0.010(5) 0.031(5)
O1W 0.043(4) 0.041(4) 0.044(5) 0.010(4) -0.001(3) 0.020(4)
O2W 0.044(4) 0.031(4) 0.070(6) 0.013(4) 0.015(4) 0.016(3)
O3W 0.036(4) 0.051(5) 0.044(5) 0.017(4) 0.001(3) 0.010(4)
O4W 0.050(4) 0.059(5) 0.044(5) 0.000(4) 0.000(4) 0.034(4)
O5W 0.032(4) 0.037(4) 0.050(5) 0.000(3) 0.006(3) 0.016(3)
O6W 0.035(4) 0.042(4) 0.061(5) 0.023(4) 0.007(4) 0.005(3)
OW1 0.030(4) 0.042(4) 0.046(5) 0.020(4) -0.007(3) -0.003(3)
OW2 0.047(4) 0.038(5) 0.061(6) 0.007(4) 0.000(4) 0.003(4)
OW4 0.036(4) 0.038(4) 0.067(6) 0.016(4) 0.004(4) 0.001(3)
OW5 0.045(5) 0.065(6) 0.052(5) 0.017(4) 0.014(4) 0.032(4)
OW3 0.075(6) 0.109(8) 0.048(6) -0.003(6) -0.009(5) 0.057(6)

loop_
_atom_type_symbol
_atom_type_description
_atom_type_scat_dispersion_real
_atom_type_scat_dispersion_imag
_atom_type_scat_source
C C 0.0033 0.0016 'International Tables Vol C Tables 4.2.6.8 and 6.1.1.4'
H H 0.0000 0.0000 'International Tables Vol C Tables 4.2.6.8 and 6.1.1.4'
N N 0.0061 0.0033 'International Tables Vol C Tables 4.2.6.8 and 6.1.1.4'
O O 0.0106 0.0060 'International Tables Vol C Tables 4.2.6.8 and 6.1.1.4'
Co Co 0.3494 0.9721 'International Tables Vol C Tables 4.2.6.8 and 6.1.1.4'
Mo Mo -1.6832 0.6857 'International Tables Vol C Tables 4.2.6.8 and 6.1.1.4'

loop_
_geom_angle_atom_site_label_1
_geom_angle_atom_site_label_2
_geom_angle_atom_site_label_3
_geom_angle
O37 Mo1 O36 105.4(3)
O37 Mo1 O19 99.5(3)
O36 Mo1 O19 105.9(3)
O37 Mo1 O7 94.2(3)
O36 Mo1 O7 98.2(3)
O19 Mo1 O7 147.9(3)
O37 Mo1 O22 97.1(3)
O36 Mo1 O22 156.9(3)
O19 Mo1 O22 75.4(3)
O7 Mo1 O22 74.2(2)
O37 Mo1 O11 164.9(3)
O36 Mo1 O11 87.5(3)
O19 Mo1 O11 84.2(2)
O7 Mo1 O11 75.8(2)
O22 Mo1 O11 69.5(2)
O37 Mo1 Co2 133.0(2)
O36 Mo1 Co2 84.5(2)
O19 Mo1 Co2 122.3(2)
O7 Mo1 Co2 38.89(17)
O22 Mo1 Co2 75.89(17)
O11 Mo1 Co2 38.74(16)
O1 Mo2 O31 105.3(4)
O1 Mo2 O19 100.2(3)
O31 Mo2 O19 97.5(3)
O1 Mo2 O24 98.4(3)
O31 Mo2 O24 100.7(3)
O19 Mo2 O24 149.5(3)
O1 Mo2 O14 160.2(3)
O31 Mo2 O14 93.8(3)
O19 Mo2 O14 82.0(3)
O24 Mo2 O14 72.6(3)
O1 Mo2 O22 90.9(3)
O31 Mo2 O22 162.4(3)
O19 Mo2 O22 72.5(2)
O24 Mo2 O22 83.3(3)
O14 Mo2 O22 70.9(2)
O16 Mo3 O4 105.4(4)
O16 Mo3 O24 102.4(3)
O4 Mo3 O24 98.9(3)
O16 Mo3 O25 96.3(3)
O4 Mo3 O25 101.7(3)
O24 Mo3 O25 147.3(3)
O16 Mo3 O14 93.6(3)
O4 Mo3 O14 160.3(3)
O24 Mo3 O14 71.4(2)
O25 Mo3 O14 81.0(3)
O16 Mo3 O33 160.5(3)
O4 Mo3 O33 91.9(3)
O24 Mo3 O33 83.0(3)
O25 Mo3 O33 71.2(2)
O14 Mo3 O33 70.2(2)
O38 Mo4 O27 105.5(3)
O38 Mo4 O25 98.8(3)
O27 Mo4 O25 99.8(3)
O38 Mo4 O17 102.3(3)
O27 Mo4 O17 95.0(3)
O25 Mo4 O17 149.8(3)
O38 Mo4 O33 158.3(3)
O27 Mo4 O33 95.5(3)
O25 Mo4 O33 71.9(3)
O17 Mo4 O33 80.7(3)
O38 Mo4 O26 88.6(3)
O27 Mo4 O26 163.7(3)
O25 Mo4 O26 85.6(3)
O17 Mo4 O26 73.7(2)
O33 Mo4 O26 71.4(2)
O29 Mo5 O34 104.7(3)
O29 Mo5 O17 100.0(3)
O34 Mo5 O17 103.6(3)
O29 Mo5 O12 93.9(3)
O34 Mo5 O12 101.8(3)
O17 Mo5 O12 146.8(3)
O29 Mo5 O23 165.6(3)
O34 Mo5 O23 87.2(3)
O17 Mo5 O23 84.6(3)
O12 Mo5 O23 75.5(2)
O29 Mo5 O26 98.8(3)
O34 Mo5 O26 156.4(3)
O17 Mo5 O26 74.1(3)
O12 Mo5 O26 74.0(2)
O23 Mo5 O26 69.1(2)
O29 Mo5 Co2 132.2(2)
O34 Mo5 Co2 86.8(2)
O17 Mo5 Co2 122.5(2)
O12 Mo5 Co2 38.51(17)
O23 Mo5 Co2 38.86(15)
O26 Mo5 Co2 75.56(15)
O5 Mo6 O30 105.9(3)
O5 Mo6 O8 99.9(3)
O30 Mo6 O8 105.3(3)
O5 Mo6 O26 92.0(3)
O30 Mo6 O26 100.4(3)
O8 Mo6 O26 147.2(3)
O5 Mo6 O11 161.2(3)
O30 Mo6 O11 89.8(3)
O8 Mo6 O11 85.4(2)
O26 Mo6 O11 74.7(2)
O5 Mo6 O12 95.0(3)
O30 Mo6 O12 158.5(3)
O8 Mo6 O12 75.2(3)
O26 Mo6 O12 73.4(2)
O11 Mo6 O12 68.7(2)
O5 Mo6 Co1 130.3(2)
O30 Mo6 Co1 87.4(2)
O8 Mo6 Co1 122.81(19)
O26 Mo6 Co1 38.25(18)
O11 Mo6 Co1 38.30(15)
O12 Mo6 Co1 75.02(15)
O6 Mo7 O3 106.0(3)
O6 Mo7 O8 99.3(3)
O3 Mo7 O8 102.9(3)
O6 Mo7 O32 98.4(3)
O3 Mo7 O32 97.5(3)
O8 Mo7 O32 148.0(3)
O6 Mo7 O21 93.6(3)
O3 Mo7 O21 159.0(3)
O8 Mo7 O21 80.9(3)
O32 Mo7 O21 71.6(3)
O6 Mo7 O12 162.4(3)
O3 Mo7 O12 91.5(3)
O8 Mo7 O12 74.2(2)
O32 Mo7 O12 81.0(3)
O21 Mo7 O12 69.4(2)
O15 Mo8 O9 106.4(3)
O15 Mo8 O32 100.2(3)
O9 Mo8 O32 103.4(3)
O15 Mo8 O13 99.8(3)
O9 Mo8 O13 95.0(3)
O32 Mo8 O13 147.7(3)
O15 Mo8 O21 161.8(3)
O9 Mo8 O21 91.8(3)
O32 Mo8 O21 73.3(3)
O13 Mo8 O21 79.9(2)
O15 Mo8 O18 92.2(3)
O9 Mo8 O18 158.6(3)
O32 Mo8 O18 83.1(3)
O13 Mo8 O18 71.0(2)
O21 Mo8 O18 70.3(2)
O28 Mo9 O35 106.2(3)
O28 Mo9 O20 103.6(3)
O35 Mo9 O20 99.7(3)
O28 Mo9 O13 95.2(3)
O35 Mo9 O13 97.8(3)
O20 Mo9 O13 149.5(3)
O28 Mo9 O18 156.6(3)
O35 Mo9 O18 94.8(3)
O20 Mo9 O18 82.5(2)
O13 Mo9 O18 71.3(2)
O28 Mo9 O7 89.3(3)
O35 Mo9 O7 164.3(3)
O20 Mo9 O7 74.1(2)
O13 Mo9 O7 82.5(2)
O18 Mo9 O7 70.4(2)
O10 Mo10 O2 107.2(3)
O10 Mo10 O20 99.1(3)
O2 Mo10 O20 104.3(3)
O10 Mo10 O22 93.5(3)
O2 Mo10 O22 100.0(3)
O20 Mo10 O22 147.8(3)
O10 Mo10 O7 95.5(3)
O2 Mo10 O7 156.9(3)
O20 Mo10 O7 75.4(2)
O22 Mo10 O7 74.0(2)
O10 Mo10 O23 162.7(3)
O2 Mo10 O23 87.8(3)
O20 Mo10 O23 85.1(2)
O22 Mo10 O23 75.0(2)
O7 Mo10 O23 69.2(2)
O10 Mo10 Co1 131.9(2)
O2 Mo10 Co1 86.1(2)
O20 Mo10 Co1 122.67(19)
O22 Mo10 Co1 38.41(18)
O7 Mo10 Co1 75.48(15)
O23 Mo10 Co1 38.39(16)
O23 Co1 O11 84.2(3)
O23 Co1 O26 87.8(3)
O11 Co1 O26 88.1(3)
O23 Co1 O22 88.3(3)
O11 Co1 O22 87.1(3)
O26 Co1 O22 174.1(3)
O23 Co1 O33 95.2(3)
O11 Co1 O33 175.7(3)
O26 Co1 O33 87.7(3)
O22 Co1 O33 97.1(3)
O23 Co1 O14 175.6(3)
O11 Co1 O14 95.7(3)
O26 Co1 O14 96.6(3)
O22 Co1 O14 87.3(3)
O33 Co1 O14 85.3(3)
O23 Co1 Co2 42.03(18)
O11 Co1 Co2 42.12(19)
O26 Co1 Co2 87.0(2)
O22 Co1 Co2 87.11(19)
O33 Co1 Co2 137.1(2)
O14 Co1 Co2 137.65(19)
O23 Co1 Mo10 49.7(2)
O11 Co1 Mo10 95.30(19)
O26 Co1 Mo10 136.4(2)
O22 Co1 Mo10 40.91(19)
O33 Co1 Mo10 87.45(18)
O14 Co1 Mo10 126.08(19)
Co2 Co1 Mo10 68.20(3)
O23 Co1 Mo6 95.99(19)
O11 Co1 Mo6 49.44(19)
O26 Co1 Mo6 41.01(18)
O22 Co1 Mo6 135.23(18)
O33 Co1 Mo6 126.58(19)
O14 Co1 Mo6 87.16(19)
Co2 Co1 Mo6 68.28(4)
Mo10 Co1 Mo6 136.47(5)
O11 Co2 O23 84.1(3)
O11 Co2 O12 87.4(3)
O23 Co2 O12 89.2(3)
O11 Co2 O7 88.6(3)
O23 Co2 O7 86.9(3)
O12 Co2 O7 174.6(3)
O11 Co2 O21 95.4(3)
O23 Co2 O21 176.0(3)
O12 Co2 O21 86.8(3)
O7 Co2 O21 97.1(3)
O11 Co2 O18 175.2(3)
O23 Co2 O18 95.9(3)
O12 Co2 O18 97.4(3)
O7 Co2 O18 86.6(3)
O21 Co2 O18 84.9(3)
O11 Co2 Co1 41.99(18)
O23 Co2 Co1 42.1(2)
O12 Co2 Co1 87.5(2)
O7 Co2 Co1 87.1(2)
O21 Co2 Co1 137.3(2)
O18 Co2 Co1 137.78(19)
O11 Co2 Mo5 95.70(19)
O23 Co2 Mo5 50.5(2)
O12 Co2 Mo5 41.02(19)
O7 Co2 Mo5 136.11(19)
O21 Co2 Mo5 125.70(19)
O18 Co2 Mo5 87.95(19)
Co1 Co2 Mo5 68.68(4)
O11 Co2 Mo1 49.70(19)
O23 Co2 Mo1 95.2(2)
O12 Co2 Mo1 135.9(2)
O7 Co2 Mo1 41.15(19)
O21 Co2 Mo1 87.5(2)
O18 Co2 Mo1 125.57(19)
Co1 Co2 Mo1 68.14(4)
Mo5 Co2 Mo1 136.81(5)
O1W Co3 O4W 174.5(3)
O1W Co3 O5W 88.8(3)
O4W Co3 O5W 85.8(3)
O1W Co3 O2W 94.8(3)
O4W Co3 O2W 90.7(3)
O5W Co3 O2W 176.4(3)
O1W Co3 O6W 85.1(3)
O4W Co3 O6W 94.3(3)
O5W Co3 O6W 92.7(3)
O2W Co3 O6W 87.9(3)
O1W Co3 O3W 90.7(3)
O4W Co3 O3W 90.5(3)
O5W Co3 O3W 93.5(3)
O2W Co3 O3W 86.2(3)
O6W Co3 O3W 172.4(3)
Co2 O7 Mo1 100.0(3)
Co2 O7 Mo10 101.7(3)
Mo1 O7 Mo10 103.0(3)
Co2 O7 Mo9 100.8(3)
Mo1 O7 Mo9 152.8(3)
Mo10 O7 Mo9 89.7(2)
Mo6 O8 Mo7 116.3(3)
Co2 O11 Co1 95.9(3)
Co2 O11 Mo1 91.6(2)
Co1 O11 Mo1 102.0(3)
Co2 O11 Mo6 102.4(3)
Co1 O11 Mo6 92.3(2)
Mo1 O11 Mo6 158.9(3)
Co2 O12 Mo5 100.5(3)
Co2 O12 Mo6 101.2(3)
Mo5 O12 Mo6 103.5(3)
Co2 O12 Mo7 102.2(3)
Mo5 O12 Mo7 151.5(3)
Mo6 O12 Mo7 88.9(2)
Mo9 O13 Mo8 115.1(3)
Co1 O14 Mo2 102.0(3)
Co1 O14 Mo3 102.2(3)
Mo2 O14 Mo3 93.6(2)
Mo5 O17 Mo4 116.4(3)
Co2 O18 Mo9 102.2(3)
Co2 O18 Mo8 102.3(3)
Mo9 O18 Mo8 97.3(2)
Mo1 O19 Mo2 117.4(3)
Mo10 O20 Mo9 116.1(3)
Co2 O21 Mo8 102.3(3)
Co2 O21 Mo7 101.6(3)
Mo8 O21 Mo7 92.1(2)
Co1 O22 Mo10 100.7(3)
Co1 O22 Mo1 101.1(3)
Mo10 O22 Mo1 102.8(3)
Co1 O22 Mo2 99.8(3)
Mo10 O22 Mo2 153.2(3)
Mo1 O22 Mo2 90.0(2)
Co2 O23 Co1 95.9(3)
Co2 O23 Mo5 90.6(3)
Co1 O23 Mo5 102.0(3)
Co2 O23 Mo10 102.1(3)
Co1 O23 Mo10 91.9(3)
Mo5 O23 Mo10 160.1(3)
Mo3 O24 Mo2 117.6(3)
Mo4 O25 Mo3 119.2(3)
Co1 O26 Mo6 100.7(3)
Co1 O26 Mo4 101.3(3)
Mo6 O26 Mo4 151.2(3)
Co1 O26 Mo5 100.9(3)
Mo6 O26 Mo5 103.0(3)
Mo4 O26 Mo5 90.8(2)
Mo8 O32 Mo7 117.0(3)
Co1 O33 Mo4 99.5(3)
Co1 O33 Mo3 102.3(3)
Mo4 O33 Mo3 93.8(2)
O39 C1 O40 123.2(9)
O39 C1 C2 122.4(10)
O40 C1 C2 114.4(9)
C3 C2 C1 122.9(10)
C2 C3 C4 124.9(9)
C5 C4 C8 119.0(9)
C5 C4 C3 123.3(9)
C8 C4 C3 117.6(9)
C6 C5 C4 120.3(10)
N1 C6 C5 119.5(10)
N1 C7 C8 118.5(10)
C7 C8 C4 118.1(10)
O42 C9 O41 121.3(9)
O42 C9 C10 126.1(10)
O41 C9 C10 112.5(9)
C11 C10 C9 120.5(9)
C10 C11 C12 124.9(9)
C16 C12 C13 117.2(9)
C16 C12 C11 124.2(9)
C13 C12 C11 118.6(9)
C14 C13 C12 118.2(10)
N2 C14 C13 120.7(9)
N2 C15 C16 118.8(10)
C12 C16 C15 122.1(10)
O43 C17 O44 120.2(10)
O43 C17 C18 125.2(10)
O44 C17 C18 114.6(10)
C19 C18 C17 122.6(12)
C18 C19 C20 126.0(13)
C21 C20 C19 123.6(11)
C21 C20 C24 116.5(11)
C19 C20 C24 120.0(12)
C22 C21 C20 117.9(11)
N3 C22 C21 122.6(12)
C24 C23 N3 120.2(14)
C23 C24 C20 122.0(13)
O46 C25 O45 119.7(13)
O46 C25 C26 139(2)
O45 C25 C26 100.7(17)
C27 C26 C25 112.8(18)
C26 C27 C28 124.3(16)
C29 C28 C32 116.5(10)
C29 C28 C27 110.8(11)
C32 C28 C27 132.7(12)
C28 C29 C30 119.9(10)
N4 C30 C29 121.8(11)
N4 C31 C32 122.2(10)
C31 C32 C28 120.7(11)
C6 N1 C7 124.6(9)
C14 N2 C15 123.0(9)
C22 N3 C23 120.7(12)
C31 N4 C30 118.8(10)

loop_
_geom_bond_atom_site_label_1
_geom_bond_atom_site_label_2
_geom_bond_distance
Mo1 O37 1.703(6)
Mo1 O36 1.720(6)
Mo1 O19 1.871(6)
Mo1 O7 1.995(6)
Mo1 O22 2.271(6)
Mo1 O11 2.279(6)
Mo1 Co2 2.9863(14)
Mo2 O1 1.696(6)
Mo2 O31 1.694(7)
Mo2 O19 1.944(6)
Mo2 O24 1.937(7)
Mo2 O14 2.237(6)
Mo2 O22 2.338(7)
Mo3 O16 1.686(7)
Mo3 O4 1.717(7)
Mo3 O24 1.928(6)
Mo3 O25 1.952(7)
Mo3 O14 2.296(6)
Mo3 O33 2.289(7)
Mo4 O38 1.712(6)
Mo4 O27 1.704(7)
Mo4 O25 1.917(7)
Mo4 O17 1.945(7)
Mo4 O33 2.281(6)
Mo4 O26 2.280(6)
Mo5 O29 1.705(6)
Mo5 O34 1.713(6)
Mo5 O17 1.892(6)
Mo5 O12 1.985(6)
Mo5 O23 2.295(7)
Mo5 O26 2.301(7)
Mo5 Co2 2.9743(14)
Mo6 O5 1.689(6)
Mo6 O30 1.710(7)
Mo6 O8 1.884(6)
Mo6 O26 2.008(6)
Mo6 O11 2.286(6)
Mo6 O12 2.309(6)
Mo6 Co1 3.0066(13)
Mo7 O6 1.704(7)
Mo7 O3 1.698(6)
Mo7 O8 1.930(7)
Mo7 O32 1.959(6)
Mo7 O21 2.290(6)
Mo7 O12 2.318(6)
Mo8 O15 1.707(7)
Mo8 O9 1.715(7)
Mo8 O32 1.887(6)
Mo8 O13 2.009(7)
Mo8 O21 2.267(7)
Mo8 O18 2.265(6)
Mo9 O28 1.696(6)
Mo9 O35 1.691(7)
Mo9 O20 1.915(6)
Mo9 O13 2.008(6)
Mo9 O18 2.250(6)
Mo9 O7 2.315(6)
Mo10 O10 1.702(7)
Mo10 O2 1.715(7)
Mo10 O20 1.899(6)
Mo10 O22 2.004(6)
Mo10 O7 2.273(6)
Mo10 O23 2.294(6)
Mo10 Co1 3.0069(13)
Co1 O23 1.868(7)
Co1 O11 1.865(6)
Co1 O26 1.895(6)
Co1 O22 1.901(6)
Co1 O33 1.950(6)
Co1 O14 1.944(6)
Co1 Co2 2.7728(17)
Co2 O11 1.870(6)
Co2 O23 1.866(6)
Co2 O12 1.883(6)
Co2 O7 1.904(6)
Co2 O21 1.933(6)
Co2 O18 1.933(7)
Co3 O1W 2.093(7)
Co3 O4W 2.070(8)
Co3 O5W 2.088(7)
Co3 O2W 2.096(7)
Co3 O6W 2.105(7)
Co3 O3W 2.110(8)
O39 C1 1.223(13)
O40 C1 1.315(13)
O41 C9 1.329(12)
O42 C9 1.201(12)
O43 C17 1.215(13)
O44 C17 1.301(12)
O45 C25 1.27(2)
O46 C25 1.23(2)
C1 C2 1.477(14)
C2 C3 1.308(13)
C3 C4 1.490(13)
C4 C5 1.385(14)
C4 C8 1.412(13)
C5 C6 1.350(13)
C6 N1 1.319(13)
C7 N1 1.335(13)
C7 C8 1.396(14)
C9 C10 1.451(14)
C10 C11 1.348(13)
C11 C12 1.458(13)
C12 C16 1.380(14)
C12 C13 1.414(13)
C13 C14 1.378(15)
C14 N2 1.319(14)
C15 N2 1.326(13)
C15 C16 1.354(14)
C17 C18 1.480(15)
C18 C19 1.334(16)
C19 C20 1.417(16)
C20 C21 1.419(16)
C20 C24 1.409(17)
C21 C22 1.332(16)
C22 N3 1.362(17)
C23 C24 1.33(2)
C23 N3 1.31(2)
C25 C26 1.496(11)
C26 C27 1.279(11)
C27 C28 1.530(19)
C28 C29 1.380(17)
C28 C32 1.391(16)
C29 C30 1.336(17)
C30 N4 1.344(15)
C31 N4 1.316(15)
C31 C32 1.320(16)
